data_8100250
loop_
_publ_author_name
'Capparelli, Mario V.'
'Avila, Rosario'
'Charris, Jaime E.'
'Dom\'inguez, Jos\'e N.'

_publ_section_title
;
Crystal structure of 3-hydroxy-4-cyano-5-methylthiopyrazole, C~5~H~5~N~3~OS
;
_journal_issue 1
_journal_name_full 'Zeitschrift f\"ur Kristallographie - New Crystal Structures'
_journal_page_first 35
_journal_page_last 36
_journal_volume 218
_journal_year 2003
_chemical_formula_structural 'C5 H5 N3 OS'
_chemical_formula_sum 'C5 H5 N3 O S'
_chemical_formula_weight 155.18
_chemical_melting_point 523
_space_group_IT_number 14
_symmetry_cell_setting monoclinic
_symmetry_space_group_name_Hall '-P 2ybc'
_symmetry_space_group_name_H-M 'P 1 21/c 1'
_cell_angle_alpha 90.00
_cell_angle_beta 92.821(2)
_cell_angle_gamma 90.00
_cell_formula_units_Z 4
_cell_length_a 4.5136(2)
_cell_length_b 13.5364(6)
_cell_length_c 11.4552(5)
_cell_measurement_temperature 298(2)
_cell_volume 699.04(5)
_diffrn_ambient_temperature 298(2)
_exptl_crystal_density_diffrn 1.474
_refine_diff_density_rms 0.071
_cod_original_sg_symbol_H-M 'P 21/c'
_cod_original_formula_sum 'C5 H5 N3 O1 S1'
_cod_database_code 8100250

loop_
_symmetry_equiv_pos_as_xyz
'x, y, z'
'-x, y+1/2, -z+1/2'
'-x, -y, -z'
'x, -y-1/2, z-1/2'

loop_
_atom_site_label
_atom_site_type_symbol
_atom_site_fract_x
_atom_site_fract_y
_atom_site_fract_z
_atom_site_U_iso_or_equiv
_atom_site_adp_type
_atom_site_occupancy
_atom_site_symmetry_multiplicity
_atom_site_Wyckoff_symbol
_atom_site_calc_flag
_atom_site_refinement_flags
_atom_site_disorder_assembly
_atom_site_disorder_group
N1 N 0.4260(4) 0.21826(12) -0.03381(15) 0.0365(4) Uani 1 4 e d . . .
H1 H 0.521(6) 0.2433(19) -0.085(3) 0.055(8) Uiso 1 4 e d . . .
N2 N 0.4413(4) 0.11815(12) -0.01318(15) 0.0372(4) Uani 1 4 e d . . .
C3 C 0.2661(4) 0.10370(13) 0.07535(17) 0.0332(4) Uani 1 4 e d . . .
C4 C 0.1377(4) 0.19287(14) 0.11086(16) 0.0328(4) Uani 1 4 e d . . .
C5 C 0.2471(4) 0.26501(14) 0.03760(17) 0.0338(4) Uani 1 4 e d . . .
O31 O 0.2209(4) 0.01565(11) 0.12222(14) 0.0459(4) Uani 1 4 e d . . .
H31 H 0.321(7) -0.023(3) 0.095(3) 0.082(11) Uiso 1 4 e d . . .
C41 C -0.0552(5) 0.20678(15) 0.20255(18) 0.0378(5) Uani 1 4 e d . . .
N42 N -0.2098(5) 0.21858(17) 0.27824(17) 0.0532(5) Uani 1 4 e d . . .
S51 S 0.17644(15) 0.39126(4) 0.02427(5) 0.0480(2) Uani 1 4 e d . . .
C52 C 0.3172(7) 0.43566(18) 0.1640(3) 0.0638(7) Uani 1 4 e d . . .
H521 H 0.2908 0.5059 0.1678 0.096 Uiso 1 4 e calc R . .
H522 H 0.5245 0.4202 0.1740 0.096 Uiso 1 4 e calc R . .
H523 H 0.2116 0.4046 0.2248 0.096 Uiso 1 4 e calc R . .

loop_
_atom_site_aniso_label
_atom_site_aniso_U_11
_atom_site_aniso_U_22
_atom_site_aniso_U_33
_atom_site_aniso_U_23
_atom_site_aniso_U_13
_atom_site_aniso_U_12
N1 0.0459(10) 0.0282(8) 0.0377(9) 0.0036(7) 0.0236(8) 0.0017(7)
N2 0.0469(10) 0.0275(8) 0.0394(9) 0.0023(6) 0.0235(8) 0.0049(7)
C3 0.0395(10) 0.0297(9) 0.0318(9) 0.0019(7) 0.0168(8) 0.0027(8)
C4 0.0393(10) 0.0290(9) 0.0313(9) -0.0005(7) 0.0143(8) 0.0038(7)
C5 0.0406(11) 0.0292(9) 0.0326(9) -0.0001(7) 0.0124(8) 0.0041(8)
O31 0.0634(11) 0.0279(7) 0.0492(9) 0.0059(6) 0.0328(8) 0.0051(7)
C41 0.0428(11) 0.0347(10) 0.0372(10) 0.0001(8) 0.0161(9) 0.0049(8)
N42 0.0617(12) 0.0560(12) 0.0447(10) -0.0013(9) 0.0295(9) 0.0080(10)
S51 0.0697(5) 0.0295(3) 0.0455(4) 0.0024(2) 0.0123(3) 0.0112(2)
C52 0.093(2) 0.0407(13) 0.0582(15) -0.0087(12) 0.0047(15) 0.0024(14)

loop_
_geom_bond_atom_site_label_1
_geom_bond_atom_site_label_2
_geom_bond_distance
_geom_bond_site_symmetry_2
_geom_bond_publ_flag
N1 C5 1.337(2) . ?
N1 N2 1.377(2) . ?
N1 H1 0.82(3) . ?
N2 C3 1.331(2) . ?
C3 O31 1.327(2) . ?
C3 C4 1.408(2) . ?
C4 C5 1.394(3) . ?
C4 C41 1.409(3) . ?
C5 S51 1.744(2) . ?
O31 H31 0.77(3) . ?
C41 N42 1.150(3) . ?
S51 C52 1.796(3) . ?
C52 H521 0.9600 . ?
C52 H522 0.9600 . ?
C52 H523 0.9600 . ?

loop_
_cod_related_entry_id
_cod_related_entry_database
_cod_related_entry_code
1 ChemSpider 21122465
